data_7160368
loop_
_publ_author_name
'Baskaran, Sundarababu'
'Awchar, Vilas Manikrao'

_publ_section_title
;
 Cascade Reaction of \a-Aryl Vinyl and Propargyl Sulfonium Salts with
 Carbon Nucleophiles: Synthesis of Functionalized Benzyl and Homoallyl
 Thioethers
;
_journal_name_full 'Organic &amp; Biomolecular Chemistry'
_journal_paper_doi 10.1039/D5OB00087D
_journal_year 2025
_chemical_formula_moiety 'C20 H20 N2 S'
_chemical_formula_sum 'C20 H20 N2 S'
_chemical_formula_weight 320.44
_space_group_crystal_system monoclinic
_space_group_IT_number 14
_space_group_name_Hall '-P 2yn'
_space_group_name_H-M_alt 'P 1 21/n 1'
_atom_sites_solution_hydrogens geom
_audit_creation_method SHELXL-2014/7
_audit_update_record
;
2023-06-16 deposited with the CCDC.	2025-02-06 downloaded from the CCDC.
;
_cell_angle_alpha 90
_cell_angle_beta 92.604(3)
_cell_angle_gamma 90
_cell_formula_units_Z 4
_cell_length_a 5.7116(3)
_cell_length_b 9.0628(5)
_cell_length_c 34.5624(19)
_cell_measurement_reflns_used 4085
_cell_measurement_temperature 296(2)
_cell_measurement_theta_max 20.65
_cell_measurement_theta_min 2.36
_cell_volume 1787.21(17)
_computing_cell_refinement 'Bruker SAINT'
_computing_data_collection 'Bruker APEX2'
_computing_data_reduction 'Bruker SAINT'
_computing_molecular_graphics 'Bruker SHELXTL'
_computing_publication_material 'Bruker SHELXTL'
_computing_structure_refinement 'SHELXL-2014/7 (Sheldrick, 2014)'
_computing_structure_solution 'SHELXS-97 (Sheldrick 2008)'
_diffrn_ambient_temperature 296(2)
_diffrn_measured_fraction_theta_full 1.000
_diffrn_measured_fraction_theta_max 1.000
_diffrn_measurement_device_type 'Bruker APEX-II CCD'
_diffrn_measurement_method '\f and \w scans'
_diffrn_radiation_type MoK\a
_diffrn_radiation_wavelength 0.71073
_diffrn_reflns_av_R_equivalents 0.0417
_diffrn_reflns_av_unetI/netI 0.0288
_diffrn_reflns_Laue_measured_fraction_full 1.000
_diffrn_reflns_Laue_measured_fraction_max 1.000
_diffrn_reflns_limit_h_max 6
_diffrn_reflns_limit_h_min -6
_diffrn_reflns_limit_k_max 10
_diffrn_reflns_limit_k_min -10
_diffrn_reflns_limit_l_max 41
_diffrn_reflns_limit_l_min -40
_diffrn_reflns_number 23357
_diffrn_reflns_point_group_measured_fraction_full 1.000
_diffrn_reflns_point_group_measured_fraction_max 1.000
_diffrn_reflns_theta_full 24.995
_diffrn_reflns_theta_max 24.995
_diffrn_reflns_theta_min 1.180
_exptl_absorpt_coefficient_mu 0.182
_exptl_absorpt_correction_T_max 0.982
_exptl_absorpt_correction_T_min 0.961
_exptl_absorpt_correction_type multi-scan
_exptl_absorpt_process_details 'SADABS V2014/5(Bruker AXS.Inc)'
_exptl_crystal_colour colourless
_exptl_crystal_density_diffrn 1.191
_exptl_crystal_description Rectangular
_exptl_crystal_F_000 680
_exptl_crystal_size_max 0.220
_exptl_crystal_size_mid 0.150
_exptl_crystal_size_min 0.100
_refine_diff_density_max 0.143
_refine_diff_density_min -0.220
_refine_diff_density_rms 0.032
_refine_ls_extinction_method none
_refine_ls_goodness_of_fit_ref 1.027
_refine_ls_hydrogen_treatment constr
_refine_ls_matrix_type full
_refine_ls_number_parameters 209
_refine_ls_number_reflns 3154
_refine_ls_number_restraints 0
_refine_ls_restrained_S_all 1.027
_refine_ls_R_factor_all 0.0765
_refine_ls_R_factor_gt 0.0449
_refine_ls_shift/su_max 0.000
_refine_ls_shift/su_mean 0.000
_refine_ls_structure_factor_coef Fsqd
_refine_ls_weighting_details 'w=1/[\s^2^(Fo^2^)+(0.0352P)^2^+0.6137P] where P=(Fo^2^+2Fc^2^)/3'
_refine_ls_weighting_scheme calc
_refine_ls_wR_factor_gt 0.0931
_refine_ls_wR_factor_ref 0.1078
_reflns_Friedel_coverage 0.000
_reflns_number_gt 2113
_reflns_number_total 3154
_reflns_threshold_expression 'I > 2\s(I)'
_cod_data_source_file d5ob00087d2.cif
_cod_data_source_block 159
_cod_original_sg_symbol_H-M 'P 21/n'
_cod_database_code 7160368
_shelx_shelxl_version_number 2014/7
_shelx_space_group_comment
; 
The symmetry employed for this shelxl refinement is uniquely defined 
by the following loop, which should always be used as a source of 
symmetry information in preference to the above space-group names. 
They are only intended as comments. 
;
_shelx_estimated_absorpt_t_min 0.961
_shelx_estimated_absorpt_t_max 0.982

loop_
_space_group_symop_operation_xyz
'x, y, z'
'-x+1/2, y+1/2, -z+1/2'
'-x, -y, -z'
'x-1/2, -y-1/2, z-1/2'

loop_
_atom_site_label
_atom_site_type_symbol
_atom_site_fract_x
_atom_site_fract_y
_atom_site_fract_z
_atom_site_U_iso_or_equiv
_atom_site_adp_type
_atom_site_occupancy
_atom_site_site_symmetry_order
_atom_site_calc_flag
_atom_site_refinement_flags_posn
_atom_site_refinement_flags_adp
_atom_site_refinement_flags_occupancy
_atom_site_disorder_assembly
_atom_site_disorder_group
C1 C 0.5937(5) 0.1942(3) 0.19003(7) 0.0771(8) Uani 1 1 d . . . . .
H1 H 0.6421 0.1515 0.1673 0.093 Uiso 1 1 calc R U . . .
C2 C 0.4167(6) 0.1293(3) 0.20912(8) 0.0975(10) Uani 1 1 d . . . . .
H2 H 0.3465 0.0438 0.1993 0.117 Uiso 1 1 calc R U . . .
C3 C 0.3435(5) 0.1894(4) 0.24223(9) 0.0868(8) Uani 1 1 d . . . . .
H3 H 0.2206 0.1463 0.2549 0.104 Uiso 1 1 calc R U . . .
C4 C 0.4488(6) 0.3121(3) 0.25695(8) 0.0905(9) Uani 1 1 d . . . . .
H4 H 0.4002 0.3521 0.2800 0.109 Uiso 1 1 calc R U . . .
C5 C 0.6307(5) 0.3794(3) 0.23753(7) 0.0767(8) Uani 1 1 d . . . . .
H5 H 0.7027 0.4637 0.2477 0.092 Uiso 1 1 calc R U . . .
C6 C 0.7025(4) 0.3204(2) 0.20341(6) 0.0524(5) Uani 1 1 d . . . . .
C7 C 0.8916(4) 0.3919(2) 0.18105(6) 0.0554(6) Uani 1 1 d . . . . .
H7A H 0.9846 0.3151 0.1696 0.066 Uiso 1 1 calc R U . . .
H7B H 0.9941 0.4467 0.1990 0.066 Uiso 1 1 calc R U . . .
C8 C 0.8011(3) 0.4979(2) 0.14841(6) 0.0455(5) Uani 1 1 d . . . . .
C9 C 0.6487(4) 0.4175(2) 0.12007(6) 0.0515(5) Uani 1 1 d . . . . .
C10 C 0.6583(4) 0.6170(2) 0.16475(6) 0.0531(5) Uani 1 1 d . . . . .
C11 C 1.0070(3) 0.5646(2) 0.12698(6) 0.0533(5) Uani 1 1 d . . . . .
H11A H 1.1125 0.6133 0.1457 0.064 Uiso 1 1 calc R U . . .
H11B H 1.0931 0.4854 0.1152 0.064 Uiso 1 1 calc R U . . .
C12 C 0.9312(4) 0.6754(3) 0.09560(7) 0.0650(6) Uani 1 1 d . . . . .
H12A H 0.8047 0.6329 0.0796 0.078 Uiso 1 1 calc R U . . .
H12B H 0.8713 0.7632 0.1078 0.078 Uiso 1 1 calc R U . . .
C13 C 1.1273(4) 0.7190(2) 0.07017(6) 0.0515(5) Uani 1 1 d . . . . .
C14 C 1.2670(3) 0.8425(2) 0.07717(6) 0.0496(5) Uani 1 1 d . . . . .
C15 C 1.4414(4) 0.8738(3) 0.05166(8) 0.0747(7) Uani 1 1 d . . . . .
H15 H 1.5361 0.9562 0.0560 0.090 Uiso 1 1 calc R U . . .
C16 C 1.4767(6) 0.7852(4) 0.02013(9) 0.1013(11) Uani 1 1 d . . . . .
H16 H 1.5933 0.8085 0.0032 0.122 Uiso 1 1 calc R U . . .
C17 C 1.3422(7) 0.6646(4) 0.01376(8) 0.1047(12) Uani 1 1 d . . . . .
H17 H 1.3667 0.6041 -0.0074 0.126 Uiso 1 1 calc R U . . .
C18 C 1.1708(5) 0.6315(3) 0.03839(7) 0.0800(8) Uani 1 1 d . . . . .
H18 H 1.0800 0.5477 0.0338 0.096 Uiso 1 1 calc R U . . .
C19 C 1.2355(4) 0.9444(3) 0.11052(7) 0.0689(7) Uani 1 1 d . . . . .
H19A H 1.3762 1.0036 0.1143 0.083 Uiso 1 1 calc R U . . .
H19B H 1.2198 0.8856 0.1337 0.083 Uiso 1 1 calc R U . . .
C20 C 1.0371(5) 1.1540(3) 0.06046(7) 0.0827(8) Uani 1 1 d . . . . .
H20A H 1.1844 1.2050 0.0623 0.124 Uiso 1 1 calc R U . . .
H20B H 0.9135 1.2232 0.0544 0.124 Uiso 1 1 calc R U . . .
H20C H 1.0406 1.0809 0.0404 0.124 Uiso 1 1 calc R U . . .
N1 N 0.5382(4) 0.3556(2) 0.09738(6) 0.0757(6) Uani 1 1 d . . . . .
N2 N 0.5505(4) 0.7095(2) 0.17705(6) 0.0756(6) Uani 1 1 d . . . . .
S1 S 0.98644(12) 1.06674(7) 0.10534(2) 0.0761(2) Uani 1 1 d . . . . .

loop_
_atom_site_aniso_label
_atom_site_aniso_U_11
_atom_site_aniso_U_22
_atom_site_aniso_U_33
_atom_site_aniso_U_23
_atom_site_aniso_U_13
_atom_site_aniso_U_12
C1 0.100(2) 0.0724(17) 0.0607(15) -0.0004(13) 0.0231(14) -0.0194(15)
C2 0.117(3) 0.103(2) 0.0738(19) 0.0063(17) 0.0206(18) -0.0405(19)
C3 0.082(2) 0.094(2) 0.086(2) 0.0301(18) 0.0208(16) 0.0102(17)
C4 0.126(3) 0.085(2) 0.0637(17) 0.0140(15) 0.0425(17) 0.0404(19)
C5 0.110(2) 0.0651(16) 0.0562(15) -0.0004(12) 0.0120(14) 0.0108(15)
C6 0.0542(14) 0.0531(13) 0.0501(13) 0.0063(10) 0.0036(10) 0.0105(10)
C7 0.0473(13) 0.0576(13) 0.0608(14) 0.0054(11) -0.0035(10) 0.0053(10)
C8 0.0343(11) 0.0472(11) 0.0547(12) -0.0011(10) -0.0004(9) 0.0007(9)
C9 0.0414(12) 0.0531(13) 0.0601(14) 0.0016(11) 0.0035(10) 0.0008(10)
C10 0.0439(13) 0.0553(13) 0.0599(14) 0.0003(11) -0.0008(10) 0.0023(11)
C11 0.0377(12) 0.0576(13) 0.0646(14) 0.0072(11) 0.0009(10) 0.0007(10)
C12 0.0482(14) 0.0628(14) 0.0837(17) 0.0189(12) 0.0017(12) -0.0002(11)
C13 0.0492(13) 0.0542(13) 0.0508(13) 0.0080(10) -0.0011(10) 0.0075(11)
C14 0.0406(12) 0.0584(13) 0.0498(12) 0.0072(10) 0.0019(9) 0.0053(10)
C15 0.0499(15) 0.0872(18) 0.0880(19) 0.0306(16) 0.0135(14) 0.0063(13)
C16 0.093(2) 0.137(3) 0.078(2) 0.043(2) 0.0445(18) 0.055(2)
C17 0.148(3) 0.110(3) 0.0567(18) 0.0070(18) 0.018(2) 0.069(2)
C18 0.109(2) 0.0647(16) 0.0657(17) -0.0054(14) -0.0089(16) 0.0170(15)
C19 0.0705(16) 0.0686(15) 0.0666(15) -0.0032(12) -0.0088(12) 0.0003(13)
C20 0.088(2) 0.0750(17) 0.0848(18) 0.0076(15) 0.0028(15) 0.0084(15)
N1 0.0638(14) 0.0842(15) 0.0783(14) -0.0105(12) -0.0050(11) -0.0076(11)
N2 0.0742(15) 0.0726(14) 0.0801(14) -0.0084(11) 0.0048(11) 0.0175(12)
S1 0.0865(5) 0.0683(4) 0.0748(5) -0.0087(3) 0.0185(4) 0.0117(3)

loop_
_atom_type_symbol
_atom_type_description
_atom_type_scat_dispersion_real
_atom_type_scat_dispersion_imag
_atom_type_scat_source
C C 0.0033 0.0016 'International Tables Vol C Tables 4.2.6.8 and 6.1.1.4'
H H 0.0000 0.0000 'International Tables Vol C Tables 4.2.6.8 and 6.1.1.4'
N N 0.0061 0.0033 'International Tables Vol C Tables 4.2.6.8 and 6.1.1.4'
S S 0.1246 0.1234 'International Tables Vol C Tables 4.2.6.8 and 6.1.1.4'

loop_
_geom_angle_atom_site_label_1
_geom_angle_atom_site_label_2
_geom_angle_atom_site_label_3
_geom_angle
_geom_angle_site_symmetry_1
_geom_angle_site_symmetry_3
_geom_angle_publ_flag
C2 C1 C6 122.0(2) . . ?
C2 C1 H1 119.0 . . ?
C6 C1 H1 119.0 . . ?
C3 C2 C1 120.0(3) . . ?
C3 C2 H2 120.0 . . ?
C1 C2 H2 120.0 . . ?
C2 C3 C4 120.0(3) . . ?
C2 C3 H3 120.0 . . ?
C4 C3 H3 120.0 . . ?
C3 C4 C5 120.2(3) . . ?
C3 C4 H4 119.9 . . ?
C5 C4 H4 119.9 . . ?
C6 C5 C4 119.9(3) . . ?
C6 C5 H5 120.0 . . ?
C4 C5 H5 120.0 . . ?
C1 C6 C5 117.7(2) . . ?
C1 C6 C7 120.7(2) . . ?
C5 C6 C7 121.5(2) . . ?
C6 C7 C8 114.65(16) . . ?
C6 C7 H7A 108.6 . . ?
C8 C7 H7A 108.6 . . ?
C6 C7 H7B 108.6 . . ?
C8 C7 H7B 108.6 . . ?
H7A C7 H7B 107.6 . . ?
C9 C8 C10 107.15(16) . . ?
C9 C8 C11 108.38(17) . . ?
C10 C8 C11 110.05(17) . . ?
C9 C8 C7 110.14(16) . . ?
C10 C8 C7 110.17(17) . . ?
C11 C8 C7 110.86(15) . . ?
N1 C9 C8 177.5(2) . . ?
N2 C10 C8 179.1(3) . . ?
C12 C11 C8 113.69(16) . . ?
C12 C11 H11A 108.8 . . ?
C8 C11 H11A 108.8 . . ?
C12 C11 H11B 108.8 . . ?
C8 C11 H11B 108.8 . . ?
H11A C11 H11B 107.7 . . ?
C13 C12 C11 113.13(18) . . ?
C13 C12 H12A 109.0 . . ?
C11 C12 H12A 109.0 . . ?
C13 C12 H12B 109.0 . . ?
C11 C12 H12B 109.0 . . ?
H12A C12 H12B 107.8 . . ?
C18 C13 C14 118.5(2) . . ?
C18 C13 C12 118.5(2) . . ?
C14 C13 C12 123.1(2) . . ?
C15 C14 C13 118.4(2) . . ?
C15 C14 C19 118.6(2) . . ?
C13 C14 C19 122.95(19) . . ?
C16 C15 C14 121.3(3) . . ?
C16 C15 H15 119.4 . . ?
C14 C15 H15 119.4 . . ?
C17 C16 C15 120.0(3) . . ?
C17 C16 H16 120.0 . . ?
C15 C16 H16 120.0 . . ?
C16 C17 C18 119.8(3) . . ?
C16 C17 H17 120.1 . . ?
C18 C17 H17 120.1 . . ?
C17 C18 C13 122.0(3) . . ?
C17 C18 H18 119.0 . . ?
C13 C18 H18 119.0 . . ?
C14 C19 S1 115.13(15) . . ?
C14 C19 H19A 108.5 . . ?
S1 C19 H19A 108.5 . . ?
C14 C19 H19B 108.5 . . ?
S1 C19 H19B 108.5 . . ?
H19A C19 H19B 107.5 . . ?
S1 C20 H20A 109.5 . . ?
S1 C20 H20B 109.5 . . ?
H20A C20 H20B 109.5 . . ?
S1 C20 H20C 109.5 . . ?
H20A C20 H20C 109.5 . . ?
H20B C20 H20C 109.5 . . ?
C20 S1 C19 101.61(12) . . ?

loop_
_geom_bond_atom_site_label_1
_geom_bond_atom_site_label_2
_geom_bond_distance
_geom_bond_site_symmetry_2
_geom_bond_publ_flag
C1 C2 1.365(3) . ?
C1 C6 1.371(3) . ?
C1 H1 0.9300 . ?
C2 C3 1.351(4) . ?
C2 H2 0.9300 . ?
C3 C4 1.353(4) . ?
C3 H3 0.9300 . ?
C4 C5 1.402(4) . ?
C4 H4 0.9300 . ?
C5 C6 1.374(3) . ?
C5 H5 0.9300 . ?
C6 C7 1.503(3) . ?
C7 C8 1.552(3) . ?
C7 H7A 0.9700 . ?
C7 H7B 0.9700 . ?
C8 C9 1.473(3) . ?
C8 C10 1.480(3) . ?
C8 C11 1.541(3) . ?
C9 N1 1.132(3) . ?
C10 N2 1.134(3) . ?
C11 C12 1.526(3) . ?
C11 H11A 0.9700 . ?
C11 H11B 0.9700 . ?
C12 C13 1.507(3) . ?
C12 H12A 0.9700 . ?
C12 H12B 0.9700 . ?
C13 C18 1.386(3) . ?
C13 C14 1.390(3) . ?
C14 C15 1.389(3) . ?
C14 C19 1.494(3) . ?
C15 C16 1.376(4) . ?
C15 H15 0.9300 . ?
C16 C17 1.348(4) . ?
C16 H16 0.9300 . ?
C17 C18 1.360(4) . ?
C17 H17 0.9300 . ?
C18 H18 0.9300 . ?
C19 S1 1.806(2) . ?
C19 H19A 0.9700 . ?
C19 H19B 0.9700 . ?
C20 S1 1.776(3) . ?
C20 H20A 0.9600 . ?
C20 H20B 0.9600 . ?
C20 H20C 0.9600 . ?

loop_
_geom_torsion_atom_site_label_1
_geom_torsion_atom_site_label_2
_geom_torsion_atom_site_label_3
_geom_torsion_atom_site_label_4
_geom_torsion
_geom_torsion_site_symmetry_1
_geom_torsion_site_symmetry_2
_geom_torsion_site_symmetry_3
_geom_torsion_site_symmetry_4
_geom_torsion_publ_flag
C6 C1 C2 C3 0.0(5) . . . . ?
C1 C2 C3 C4 -1.4(5) . . . . ?
C2 C3 C4 C5 1.4(4) . . . . ?
C3 C4 C5 C6 0.0(4) . . . . ?
C2 C1 C6 C5 1.3(4) . . . . ?
C2 C1 C6 C7 -178.0(2) . . . . ?
C4 C5 C6 C1 -1.3(4) . . . . ?
C4 C5 C6 C7 178.0(2) . . . . ?
C1 C6 C7 C8 84.6(3) . . . . ?
C5 C6 C7 C8 -94.6(2) . . . . ?
C6 C7 C8 C9 -59.6(2) . . . . ?
C6 C7 C8 C10 58.4(2) . . . . ?
C6 C7 C8 C11 -179.54(18) . . . . ?
C9 C8 C11 C12 61.6(2) . . . . ?
C10 C8 C11 C12 -55.3(2) . . . . ?
C7 C8 C11 C12 -177.45(18) . . . . ?
C8 C11 C12 C13 -169.60(18) . . . . ?
C11 C12 C13 C18 86.1(3) . . . . ?
C11 C12 C13 C14 -93.7(2) . . . . ?
C18 C13 C14 C15 1.0(3) . . . . ?
C12 C13 C14 C15 -179.3(2) . . . . ?
C18 C13 C14 C19 180.0(2) . . . . ?
C12 C13 C14 C19 -0.3(3) . . . . ?
C13 C14 C15 C16 -0.1(3) . . . . ?
C19 C14 C15 C16 -179.1(2) . . . . ?
C14 C15 C16 C17 -0.7(4) . . . . ?
C15 C16 C17 C18 0.5(5) . . . . ?
C16 C17 C18 C13 0.4(4) . . . . ?
C14 C13 C18 C17 -1.2(4) . . . . ?
C12 C13 C18 C17 179.1(2) . . . . ?
C15 C14 C19 S1 104.0(2) . . . . ?
C13 C14 C19 S1 -75.0(2) . . . . ?
C14 C19 S1 C20 -54.6(2) . . . . ?
